data_7244805
loop_
_publ_author_name
'Qin, Shu-Qin'
'Gan, Qian-Ying'
'Xu, Wei'
'Jiang, Ren-Wang'

_publ_section_title
;
 Hybrid interaction network of guanidinium-biphenyldisulfonic acid for the
 structure determination of liquid molecules
;
_journal_name_full CrystEngComm
_journal_paper_doi 10.1039/D2CE00228K
_journal_year 2022
_chemical_formula_moiety 'C12 H8 O6 S2, C11 H14 O2, 2(C H6 N3)'
_chemical_formula_sum 'C25 H34 N6 O8 S2'
_chemical_formula_weight 610.70
_space_group_crystal_system triclinic
_space_group_IT_number 2
_space_group_name_Hall '-P 1'
_space_group_name_H-M_alt 'P -1'
_atom_sites_solution_hydrogens geom
_audit_creation_date 2021-12-13
_audit_creation_method
;
Olex2 1.3-alpha
(compiled 2020.11.12 svn.r5f609507 for OlexSys, GUI svn.r6408)
;
_audit_update_record
;
2022-02-17 deposited with the CCDC.	2022-04-14 downloaded from the CCDC.
;
_cell_angle_alpha 101.192(4)
_cell_angle_beta 90.032(4)
_cell_angle_gamma 93.056(4)
_cell_formula_units_Z 1
_cell_length_a 6.1959(3)
_cell_length_b 7.1931(3)
_cell_length_c 14.6132(6)
_cell_measurement_reflns_used 4375
_cell_measurement_temperature 149.99(10)
_cell_measurement_theta_max 73.6390
_cell_measurement_theta_min 6.1570
_cell_volume 637.94(5)
_computing_molecular_graphics 'Olex2 1.3-alpha (Dolomanov et al., 2009)'
_computing_publication_material 'Olex2 1.3-alpha (Dolomanov et al., 2009)'
_computing_structure_refinement 'SHELXL 2018/3 (Sheldrick, 2015)'
_computing_structure_solution 'SHELXS  (Sheldrick, 2008)'
_diffrn_ambient_temperature 150.15
_diffrn_measured_fraction_theta_full 0.996
_diffrn_measured_fraction_theta_max 0.972
_diffrn_measurement_device_type 'SuperNova, Dual, Cu at home/near, AtlasS2'
_diffrn_measurement_method multi-scan
_diffrn_radiation_type CuK\a
_diffrn_radiation_wavelength 1.54184
_diffrn_reflns_av_unetI/netI 0.0166
_diffrn_reflns_Laue_measured_fraction_full 0.996
_diffrn_reflns_Laue_measured_fraction_max 0.972
_diffrn_reflns_limit_h_max 7
_diffrn_reflns_limit_h_min -7
_diffrn_reflns_limit_k_max 8
_diffrn_reflns_limit_k_min -7
_diffrn_reflns_limit_l_max 18
_diffrn_reflns_limit_l_min -17
_diffrn_reflns_number 5959
_diffrn_reflns_point_group_measured_fraction_full 0.996
_diffrn_reflns_point_group_measured_fraction_max 0.972
_diffrn_reflns_theta_full 67.684
_diffrn_reflns_theta_max 73.737
_diffrn_reflns_theta_min 3.083
_exptl_absorpt_coefficient_mu 2.458
_exptl_crystal_colour colourless
_exptl_crystal_colour_primary colourless
_exptl_crystal_density_diffrn 1.590
_exptl_crystal_description block
_exptl_crystal_F_000 322
_exptl_crystal_size_max 0.12
_exptl_crystal_size_mid 0.11
_exptl_crystal_size_min 0.1
_refine_diff_density_max 1.393
_refine_diff_density_min -0.981
_refine_diff_density_rms 0.153
_refine_ls_extinction_method none
_refine_ls_goodness_of_fit_ref 1.331
_refine_ls_hydrogen_treatment constr
_refine_ls_matrix_type full
_refine_ls_number_parameters 273
_refine_ls_number_reflns 5959
_refine_ls_number_restraints 278
_refine_ls_restrained_S_all 1.400
_refine_ls_R_factor_all 0.1003
_refine_ls_R_factor_gt 0.0959
_refine_ls_shift/su_max 0.001
_refine_ls_shift/su_mean 0.000
_refine_ls_structure_factor_coef Fsqd
_refine_ls_weighting_details 'w=1/[\s^2^(Fo^2^)+(0.2000P)^2^] where P=(Fo^2^+2Fc^2^)/3'
_refine_ls_weighting_scheme calc
_refine_ls_wR_factor_gt 0.2744
_refine_ls_wR_factor_ref 0.2836
_reflns_Friedel_coverage 0.000
_reflns_number_gt 5306
_reflns_number_total 5959
_reflns_threshold_expression 'I > 2\s(I)'
_cod_data_source_file d2ce00228k3.cif
_cod_data_source_block 12345
_cod_database_code 7244805
_shelx_shelxl_version_number 2018/3
_shelx_space_group_comment
;
The symmetry employed for this shelxl refinement is uniquely defined
by the following loop, which should always be used as a source of
symmetry information in preference to the above space-group names.
They are only intended as comments.
;
_shelx_estimated_absorpt_t_max 0.791
_shelx_estimated_absorpt_t_min 0.757
_olex2_refinement_description
;
1. Twinned data refinement
 Scales: 0.403(3)
 0.597(3)
2. Fixed Uiso
 At 1.2 times of:
  All C(H) groups, All N(H,H) groups
 At 1.5 times of:
  All C(H,H,H) groups
3. Restrained distances
 C2-O4
 1.38 with sigma of 0.02
 C4-C7
 1.5 with sigma of 0.02
 O5-C1
 1.38 with sigma of 0.02
 O4-C11
 1.4 with sigma of 0.02
 C6-O5
 2.3 with sigma of 0.02
 O4-C3
 2.3 with sigma of 0.02
 O5-C10
 1.4 with sigma of 0.02
 C8-C9
 1.55 with sigma of 0.02
 C7-C9
 2.5 with sigma of 0.02
 C7-C8
 1.37 with sigma of 0.02
 C11-C3
 2.4 with sigma of 0.02
 C6B-C1A \\sim C6B-C5B \\sim C5B-C4A \\sim C3B-C4A \\sim C3B-C2B \\sim C2B-C1A
 with sigma of 0.02
 C2A-C1A \\sim C2A-C3A \\sim C3A-C4A \\sim C5A-C4A \\sim C6A-C5A \\sim C6A-C1A
 with sigma of 0.02
4. Uiso/Uaniso restraints and constraints
Uanis(C3) \\sim Ueq, Uanis(O4) \\sim Ueq, Uanis(C2) \\sim Ueq, Uanis(C11) \\sim
Ueq, Uanis(C1) \\sim Ueq, Uanis(C4) \\sim Ueq, Uanis(C6) \\sim Ueq, Uanis(O5)
\\sim Ueq, Uanis(C5) \\sim Ueq, Uanis(C7) \\sim Ueq, Uanis(C10) \\sim Ueq,
Uanis(C8) \\sim Ueq, Uanis(C9) \\sim Ueq: with sigma of 0.01 and sigma for
terminal atoms of 0.02
5. Rigid body (RIGU) restrains
 C1A, C2B, C3B, C4A, C5B, C6B
 with sigma for 1-2 distances of 0.001 and sigma for 1-3 distances of 0.001
 C1A, C2A, C3A, C4A, C5A, C6A
 with sigma for 1-2 distances of 0.001 and sigma for 1-3 distances of 0.001
 O4, O5, C1, C2, C3, C4, C5, C6, C7, C8, C9, C10, C11
 with sigma for 1-2 distances of 0.001 and sigma for 1-3 distances of 0.001
6. Others
 Sof(C2B)=Sof(H2B)=Sof(C3B)=Sof(H3B)=Sof(C5B)=Sof(H5B)=Sof(C6B)=Sof(H6B)=1-
 FVAR(1)
 Sof(C2A)=Sof(H2A)=Sof(C3A)=Sof(H3A)=Sof(C5A)=Sof(H5A)=Sof(C6A)=Sof(H6A)=FVAR(1)
 Fixed Sof: O4(0.5) O5(0.5) C3(0.5) H3(0.5) C4(0.5) C5(0.5) H5(0.5) C6(0.5)
 H6(0.5) C1(0.5) C2(0.5) C7(0.5) H7(0.5) C8(0.5) H8(0.5) C9(0.5) H9A(0.5)
 H9B(0.5) H9C(0.5) C10(0.5) H10A(0.5) H10B(0.5) H10C(0.5) C11(0.5) H11A(0.5)
 H11B(0.5) H11C(0.5)
7.a Aromatic/amide H refined with riding coordinates:
 C3(H3), C5(H5), C6(H6), C7(H7), C8(H8), C2A(H2A), C2B(H2B), C3A(H3A),
 C3B(H3B), C5A(H5A), C5B(H5B), C6A(H6A), C6B(H6B)
7.b Fitted hexagon refined as free rotating group:
 C3(C4,C5,C6,C1,C2)
7.c X=CH2 refined with riding coordinates:
 N1(H1A,H1B), N2(H2C,H2D), N3(H3C,H3D)
7.d Idealised Me refined as rotating group:
 C9(H9A,H9B,H9C), C10(H10A,H10B,H10C), C11(H11A,H11B,H11C)
;
_olex2_submission_special_instructions 'No special instructions were received'

loop_
_space_group_symop_operation_xyz
'x, y, z'
'-x, -y, -z'

loop_
_atom_site_label
_atom_site_type_symbol
_atom_site_fract_x
_atom_site_fract_y
_atom_site_fract_z
_atom_site_U_iso_or_equiv
_atom_site_adp_type
_atom_site_occupancy
_atom_site_site_symmetry_order
_atom_site_calc_flag
_atom_site_refinement_flags_posn
_atom_site_refinement_flags_adp
_atom_site_refinement_flags_occupancy
_atom_site_disorder_assembly
_atom_site_disorder_group
S1 S 0.66055(11) 1.28104(10) 0.13979(5) 0.0204(4) Uani 1 1 d . . . . .
O1 O 0.8951(4) 1.2954(3) 0.13072(17) 0.0246(6) Uani 1 1 d . . . . .
O2 O 0.5747(4) 1.0852(3) 0.11618(18) 0.0265(6) Uani 1 1 d . . . . .
O3 O 0.5515(4) 1.4058(4) 0.08947(18) 0.0291(7) Uani 1 1 d . . . . .
O4 O 0.184(4) 0.913(5) 0.3569(15) 0.204(8) Uani 0.5 1 d D U P A -1
O5 O 0.485(3) 1.0650(18) 0.5984(11) 0.123(4) Uani 0.5 1 d D U P A -1
C3 C -0.063(3) 0.984(2) 0.4562(10) 0.125(4) Uani 0.5 1 d DG U P A -1
H3 H -0.136688 0.953125 0.397643 0.150 Uiso 0.5 1 calc R U P A -1
C4 C -0.1806(19) 1.028(3) 0.5380(14) 0.189(8) Uani 0.5 1 d DG U P A -1
C5 C -0.073(3) 1.073(3) 0.6236(11) 0.139(5) Uani 0.5 1 d G U P A -1
H5 H -0.153514 1.102681 0.679513 0.167 Uiso 0.5 1 calc R U P A -1
C6 C 0.151(3) 1.075(3) 0.6275(10) 0.177(7) Uani 0.5 1 d DG U P A -1
H6 H 0.224079 1.106321 0.686095 0.213 Uiso 0.5 1 calc R U P A -1
C1 C 0.268(2) 1.032(3) 0.5458(13) 0.133(5) Uani 0.5 1 d DG U P A -1
C2 C 0.161(3) 0.986(2) 0.4601(10) 0.169(7) Uani 0.5 1 d DG U P A -1
C7 C -0.417(5) 0.965(6) 0.518(3) 0.200(10) Uani 0.5 1 d D U P A -1
H7 H -0.444646 0.906868 0.570441 0.240 Uiso 0.5 1 calc R U P A -1
C8 C -0.615(6) 0.935(6) 0.478(3) 0.204(12) Uani 0.5 1 d D U P A -1
H8 H -0.734281 0.940325 0.519042 0.245 Uiso 0.5 1 calc R U P A -1
C9 C -0.669(5) 0.893(5) 0.376(2) 0.171(11) Uani 0.5 1 d D U P A -1
H9A H -0.820180 0.846549 0.366673 0.257 Uiso 0.5 1 calc R U P A -1
H9B H -0.575024 0.796753 0.343583 0.257 Uiso 0.5 1 calc R U P A -1
H9C H -0.646293 1.009701 0.350942 0.257 Uiso 0.5 1 calc R U P A -1
C10 C 0.577(2) 1.128(3) 0.6924(12) 0.091(4) Uani 0.5 1 d D U P A -1
H10A H 0.462011 1.172504 0.735869 0.137 Uiso 0.5 1 calc R U P A -1
H10B H 0.685747 1.232406 0.692083 0.137 Uiso 0.5 1 calc R U P A -1
H10C H 0.645272 1.022416 0.712091 0.137 Uiso 0.5 1 calc R U P A -1
C11 C -0.019(5) 0.880(4) 0.2990(16) 0.157(9) Uani 0.5 1 d D U P A -1
H11A H -0.086101 1.000865 0.301204 0.235 Uiso 0.5 1 calc R U P A -1
H11B H -0.119268 0.792168 0.323616 0.235 Uiso 0.5 1 calc R U P A -1
H11C H 0.016150 0.825072 0.234361 0.235 Uiso 0.5 1 calc R U P A -1
C12 C 1.0373(6) 1.7766(5) 0.0939(3) 0.0253(8) Uani 1 1 d . . . . .
C1A C 0.6074(5) 1.3586(5) 0.2597(2) 0.0256(8) Uani 1 1 d D . . . .
C2A C 0.4064(14) 1.423(2) 0.2830(6) 0.034(3) Uani 0.48(2) 1 d D . P B 1
H2A H 0.299779 1.429614 0.237161 0.041 Uiso 0.48(2) 1 calc R U P B 1
C2B C 0.4007(13) 1.326(3) 0.2966(6) 0.039(3) Uani 0.52(2) 1 d D . P B 2
H2B H 0.288917 1.262131 0.255967 0.047 Uiso 0.52(2) 1 calc R U P B 2
C3A C 0.3683(16) 1.479(2) 0.3783(6) 0.035(3) Uani 0.48(2) 1 d D . P B 1
H3A H 0.230720 1.524058 0.396756 0.042 Uiso 0.48(2) 1 calc R U P B 1
C3B C 0.3571(14) 1.385(3) 0.3907(7) 0.042(3) Uani 0.52(2) 1 d D . P B 2
H3B H 0.216279 1.366169 0.414110 0.051 Uiso 0.52(2) 1 calc R U P B 2
C4A C 0.5221(6) 1.4711(6) 0.4492(3) 0.0337(9) Uani 1 1 d D . . . .
C5A C 0.7229(16) 1.406(3) 0.4149(7) 0.048(4) Uani 0.48(2) 1 d D . P B 1
H5A H 0.834571 1.399611 0.458576 0.057 Uiso 0.48(2) 1 calc R U P B 1
C5B C 0.7232(15) 1.507(2) 0.4193(7) 0.039(3) Uani 0.52(2) 1 d D . P B 2
H5B H 0.832872 1.569481 0.461458 0.046 Uiso 0.52(2) 1 calc R U P B 2
C6A C 0.7662(17) 1.350(3) 0.3199(6) 0.045(4) Uani 0.48(2) 1 d D . P B 1
H6A H 0.903590 1.307274 0.299130 0.054 Uiso 0.48(2) 1 calc R U P B 1
C6B C 0.7654(15) 1.449(2) 0.3239(6) 0.034(2) Uani 0.52(2) 1 d D . P B 2
H6B H 0.906923 1.471620 0.302076 0.041 Uiso 0.52(2) 1 calc R U P B 2
N1 N 1.1525(5) 1.6257(4) 0.0941(2) 0.0320(8) Uani 1 1 d . . . . .
H1A H 1.086649 1.514511 0.094706 0.038 Uiso 1 1 calc R U . . .
H1B H 1.294623 1.637159 0.093632 0.038 Uiso 1 1 calc R U . . .
N2 N 0.8243(5) 1.7576(4) 0.0946(3) 0.0346(8) Uani 1 1 d . . . . .
H2C H 0.746991 1.856947 0.095138 0.042 Uiso 1 1 calc R U . . .
H2D H 0.759635 1.645646 0.094460 0.042 Uiso 1 1 calc R U . . .
N3 N 1.1332(5) 1.9459(4) 0.0940(2) 0.0285(7) Uani 1 1 d . . . . .
H3C H 1.054836 2.044669 0.094608 0.034 Uiso 1 1 calc R U . . .
H3D H 1.275133 1.959599 0.093571 0.034 Uiso 1 1 calc R U . . .

loop_
_atom_site_aniso_label
_atom_site_aniso_U_11
_atom_site_aniso_U_22
_atom_site_aniso_U_33
_atom_site_aniso_U_23
_atom_site_aniso_U_13
_atom_site_aniso_U_12
S1 0.0183(6) 0.0211(6) 0.0211(6) 0.0023(3) -0.0011(4) 0.0019(3)
O1 0.0175(11) 0.0267(12) 0.0286(13) 0.0029(10) 0.0013(9) 0.0015(9)
O2 0.0241(12) 0.0233(13) 0.0296(13) -0.0003(10) -0.0022(10) -0.0004(9)
O3 0.0255(12) 0.0342(14) 0.0301(14) 0.0115(11) -0.0011(10) 0.0059(10)
O4 0.220(12) 0.218(17) 0.162(7) 0.009(10) -0.028(7) 0.012(12)
O5 0.155(7) 0.075(7) 0.145(8) 0.038(6) -0.043(6) -0.007(6)
C3 0.164(7) 0.071(9) 0.151(8) 0.053(8) -0.051(6) -0.003(8)
C4 0.194(8) 0.193(18) 0.179(9) 0.039(11) -0.021(6) 0.008(10)
C5 0.170(7) 0.101(11) 0.160(8) 0.058(9) 0.000(7) 0.009(9)
C6 0.173(7) 0.190(17) 0.168(8) 0.030(11) 0.003(7) 0.016(10)
C1 0.143(7) 0.115(12) 0.141(7) 0.025(9) -0.029(5) 0.006(9)
C2 0.167(7) 0.169(16) 0.160(7) 0.008(10) -0.048(6) 0.010(9)
C7 0.192(8) 0.22(2) 0.191(14) 0.055(14) -0.016(8) -0.002(11)
C8 0.192(11) 0.21(2) 0.201(14) 0.022(13) -0.017(11) 0.015(13)
C9 0.105(14) 0.21(2) 0.193(15) 0.017(17) 0.008(11) 0.048(17)
C10 0.061(7) 0.120(12) 0.105(8) 0.052(8) 0.016(5) 0.010(7)
C11 0.213(17) 0.132(18) 0.121(12) 0.020(13) -0.015(12) 0.000(15)
C12 0.0227(16) 0.0236(16) 0.0297(18) 0.0047(13) 0.0015(14) 0.0047(12)
C1A 0.0208(15) 0.0331(18) 0.0210(16) 0.0004(13) -0.0013(12) 0.0024(12)
C2A 0.023(3) 0.057(7) 0.023(3) 0.007(4) -0.002(2) 0.011(3)
C2B 0.021(3) 0.070(8) 0.023(3) -0.001(4) -0.003(2) -0.005(3)
C3A 0.021(3) 0.062(7) 0.024(3) 0.010(4) 0.001(2) 0.009(4)
C3B 0.022(3) 0.076(9) 0.023(3) -0.001(4) 0.002(2) -0.010(4)
C4A 0.0229(17) 0.053(2) 0.0218(18) -0.0002(15) -0.0027(13) 0.0022(15)
C5A 0.020(3) 0.094(12) 0.021(3) -0.011(5) -0.010(3) 0.012(5)
C5B 0.025(3) 0.065(7) 0.021(3) -0.002(4) -0.005(2) -0.009(4)
C6A 0.026(3) 0.083(11) 0.022(3) -0.004(4) -0.003(2) 0.021(5)
C6B 0.022(3) 0.057(6) 0.021(3) 0.004(3) -0.002(2) -0.004(3)
N1 0.0232(14) 0.0245(15) 0.049(2) 0.0092(13) 0.0018(14) 0.0039(11)
N2 0.0230(15) 0.0205(15) 0.061(2) 0.0080(14) 0.0015(14) 0.0032(11)
N3 0.0205(14) 0.0236(15) 0.0414(18) 0.0063(13) -0.0018(13) 0.0010(11)

loop_
_atom_type_symbol
_atom_type_description
_atom_type_scat_dispersion_real
_atom_type_scat_dispersion_imag
_atom_type_scat_source
C C 0.0181 0.0091 'International Tables Vol C Tables 4.2.6.8 and 6.1.1.4'
H H 0.0000 0.0000 'International Tables Vol C Tables 4.2.6.8 and 6.1.1.4'
N N 0.0311 0.0180 'International Tables Vol C Tables 4.2.6.8 and 6.1.1.4'
O O 0.0492 0.0322 'International Tables Vol C Tables 4.2.6.8 and 6.1.1.4'
S S 0.3331 0.5567 'International Tables Vol C Tables 4.2.6.8 and 6.1.1.4'

loop_
_geom_angle_atom_site_label_1
_geom_angle_atom_site_label_2
_geom_angle_atom_site_label_3
_geom_angle
_geom_angle_site_symmetry_1
_geom_angle_site_symmetry_3
_geom_angle_publ_flag
O1 S1 C1A 106.11(15) . . ?
O2 S1 O1 111.83(14) . . ?
O2 S1 O3 112.69(15) . . ?
O2 S1 C1A 105.94(16) . . ?
O3 S1 O1 112.66(15) . . ?
O3 S1 C1A 107.02(16) . . ?
C11 O4 C2 117.3(18) . . ?
C10 O5 C1 141.4(15) . . ?
C4 C3 H3 120.0 . . ?
C4 C3 C2 120.0 . . ?
C2 C3 H3 120.0 . . ?
C3 C4 C5 120.0 . . ?
C3 C4 C7 110(2) . . ?
C5 C4 C7 128(2) . . ?
C4 C5 H5 120.0 . . ?
C6 C5 C4 120.0 . . ?
C6 C5 H5 120.0 . . ?
C5 C6 H6 120.0 . . ?
C5 C6 C1 120.0 . . ?
C1 C6 H6 120.0 . . ?
C6 C1 O5 92.7(12) . . ?
C2 C1 O5 147.3(12) . . ?
C2 C1 C6 120.0 . . ?
C3 C2 O4 94.2(13) . . ?
C1 C2 O4 145.5(13) . . ?
C1 C2 C3 120.0 . . ?
C4 C7 H7 98.8 . . ?
C8 C7 C4 162(4) . . ?
C8 C7 H7 98.8 . . ?
C7 C8 H8 116.2 . . ?
C7 C8 C9 128(3) . . ?
C9 C8 H8 116.2 . . ?
C8 C9 H9A 109.5 . . ?
C8 C9 H9B 109.5 . . ?
C8 C9 H9C 109.5 . . ?
H9A C9 H9B 109.5 . . ?
H9A C9 H9C 109.5 . . ?
H9B C9 H9C 109.5 . . ?
O5 C10 H10A 109.5 . . ?
O5 C10 H10B 109.5 . . ?
O5 C10 H10C 109.5 . . ?
H10A C10 H10B 109.5 . . ?
H10A C10 H10C 109.5 . . ?
H10B C10 H10C 109.5 . . ?
O4 C11 H11A 109.5 . . ?
O4 C11 H11B 109.5 . . ?
O4 C11 H11C 109.5 . . ?
H11A C11 H11B 109.5 . . ?
H11A C11 H11C 109.5 . . ?
H11B C11 H11C 109.5 . . ?
N2 C12 N1 119.4(3) . . ?
N2 C12 N3 119.5(3) . . ?
N3 C12 N1 121.0(3) . . ?
C2A C1A S1 117.4(4) . . ?
C2B C1A S1 121.0(4) . . ?
C6A C1A S1 117.2(5) . . ?
C6A C1A C2A 125.4(7) . . ?
C6B C1A S1 122.9(5) . . ?
C6B C1A C2B 116.1(6) . . ?
C1A C2A H2A 122.1 . . ?
C1A C2A C3A 115.8(7) . . ?
C3A C2A H2A 122.1 . . ?
C1A C2B H2B 119.2 . . ?
C3B C2B C1A 121.6(7) . . ?
C3B C2B H2B 119.2 . . ?
C2A C3A H3A 117.9 . . ?
C2A C3A C4A 124.1(7) . . ?
C4A C3A H3A 117.9 . . ?
C2B C3B H3B 120.7 . . ?
C4A C3B C2B 118.6(7) . . ?
C4A C3B H3B 120.7 . . ?
C3A C4A C4A 123.4(5) . 2_686 ?
C3B C4A C4A 118.7(5) . 2_686 ?
C5A C4A C3A 113.7(6) . . ?
C5A C4A C4A 122.8(6) . 2_686 ?
C5B C4A C3B 123.2(7) . . ?
C5B C4A C4A 118.1(6) . 2_686 ?
C4A C5A H5A 118.3 . . ?
C6A C5A C4A 123.5(8) . . ?
C6A C5A H5A 118.3 . . ?
C4A C5B H5B 121.1 . . ?
C4A C5B C6B 117.9(8) . . ?
C6B C5B H5B 121.1 . . ?
C1A C6A C5A 117.4(8) . . ?
C1A C6A H6A 121.3 . . ?
C5A C6A H6A 121.3 . . ?
C1A C6B C5B 122.6(8) . . ?
C1A C6B H6B 118.7 . . ?
C5B C6B H6B 118.7 . . ?
C12 N1 H1A 120.0 . . ?
C12 N1 H1B 120.0 . . ?
H1A N1 H1B 120.0 . . ?
C12 N2 H2C 120.0 . . ?
C12 N2 H2D 120.0 . . ?
H2C N2 H2D 120.0 . . ?
C12 N3 H3C 120.0 . . ?
C12 N3 H3D 120.0 . . ?
H3C N3 H3D 120.0 . . ?

loop_
_geom_bond_atom_site_label_1
_geom_bond_atom_site_label_2
_geom_bond_distance
_geom_bond_site_symmetry_2
_geom_bond_publ_flag
S1 O1 1.459(2) . ?
S1 O2 1.455(2) . ?
S1 O3 1.457(2) . ?
S1 C1A 1.770(3) . ?
O4 C2 1.51(2) . ?
O4 C11 1.49(2) . ?
O5 C1 1.535(17) . ?
O5 C10 1.465(19) . ?
C3 H3 0.9500 . ?
C3 C4 1.3900 . ?
C3 C2 1.3900 . ?
C4 C5 1.3900 . ?
C4 C7 1.52(3) . ?
C5 H5 0.9500 . ?
C5 C6 1.3900 . ?
C6 H6 0.9500 . ?
C6 C1 1.3900 . ?
C1 C2 1.3900 . ?
C7 H7 0.9500 . ?
C7 C8 1.35(2) . ?
C8 H8 0.9500 . ?
C8 C9 1.49(3) . ?
C9 H9A 0.9800 . ?
C9 H9B 0.9800 . ?
C9 H9C 0.9800 . ?
C10 H10A 0.9800 . ?
C10 H10B 0.9800 . ?
C10 H10C 0.9800 . ?
C11 H11A 0.9800 . ?
C11 H11B 0.9800 . ?
C11 H11C 0.9800 . ?
C12 N1 1.331(5) . ?
C12 N2 1.319(4) . ?
C12 N3 1.326(5) . ?
C1A C2A 1.372(8) . ?
C1A C2B 1.416(8) . ?
C1A C6A 1.331(10) . ?
C1A C6B 1.397(9) . ?
C2A H2A 0.9500 . ?
C2A C3A 1.395(11) . ?
C2B H2B 0.9500 . ?
C2B C3B 1.390(11) . ?
C3A H3A 0.9500 . ?
C3A C4A 1.418(9) . ?
C3B H3B 0.9500 . ?
C3B C4A 1.373(9) . ?
C4A C4A 1.491(7) 2_686 ?
C4A C5A 1.411(10) . ?
C4A C5B 1.349(9) . ?
C5A H5A 0.9500 . ?
C5A C6A 1.398(12) . ?
C5B H5B 0.9500 . ?
C5B C6B 1.405(11) . ?
C6A H6A 0.9500 . ?
C6B H6B 0.9500 . ?
N1 H1A 0.8800 . ?
N1 H1B 0.8800 . ?
N2 H2C 0.8800 . ?
N2 H2D 0.8800 . ?
N3 H3C 0.8800 . ?
N3 H3D 0.8800 . ?

loop_
_geom_torsion_atom_site_label_1
_geom_torsion_atom_site_label_2
_geom_torsion_atom_site_label_3
_geom_torsion_atom_site_label_4
_geom_torsion
_geom_torsion_site_symmetry_1
_geom_torsion_site_symmetry_2
_geom_torsion_site_symmetry_3
_geom_torsion_site_symmetry_4
_geom_torsion_publ_flag
S1 C1A C2A C3A 178.4(7) . . . . ?
S1 C1A C2B C3B 179.6(8) . . . . ?
S1 C1A C6A C5A -178.2(9) . . . . ?
S1 C1A C6B C5B -178.8(7) . . . . ?
O1 S1 C1A C2A 157.3(9) . . . . ?
O1 S1 C1A C2B -166.5(10) . . . . ?
O1 S1 C1A C6A -22.6(12) . . . . ?
O1 S1 C1A C6B 11.3(8) . . . . ?
O2 S1 C1A C2A -83.7(9) . . . . ?
O2 S1 C1A C2B -47.5(10) . . . . ?
O2 S1 C1A C6A 96.5(12) . . . . ?
O2 S1 C1A C6B 130.3(8) . . . . ?
O3 S1 C1A C2A 36.8(9) . . . . ?
O3 S1 C1A C2B 73.0(10) . . . . ?
O3 S1 C1A C6A -143.1(12) . . . . ?
O3 S1 C1A C6B -109.2(8) . . . . ?
O5 C1 C2 O4 12(4) . . . . ?
O5 C1 C2 C3 -177(2) . . . . ?
C3 C4 C5 C6 0.0 . . . . ?
C3 C4 C7 C8 -45(13) . . . . ?
C4 C3 C2 O4 175(2) . . . . ?
C4 C3 C2 C1 0.0 . . . . ?
C4 C5 C6 C1 0.0 . . . . ?
C4 C7 C8 C9 35(15) . . . . ?
C5 C4 C7 C8 152(11) . . . . ?
C5 C6 C1 O5 178.6(13) . . . . ?
C5 C6 C1 C2 0.0 . . . . ?
C6 C1 C2 O4 -171(3) . . . . ?
C6 C1 C2 C3 0.0 . . . . ?
C2 C3 C4 C5 0.0 . . . . ?
C2 C3 C4 C7 -165(2) . . . . ?
C7 C4 C5 C6 162(3) . . . . ?
C10 O5 C1 C6 -4(2) . . . . ?
C10 O5 C1 C2 173.6(16) . . . . ?
C11 O4 C2 C3 2(3) . . . . ?
C11 O4 C2 C1 174.5(17) . . . . ?
C1A C2A C3A C4A -0.1(15) . . . . ?
C1A C2B C3B C4A -2.3(16) . . . . ?
C2A C1A C6A C5A 2.0(17) . . . . ?
C2A C3A C4A C4A -179.3(9) . . . 2_686 ?
C2A C3A C4A C5A 1.4(15) . . . . ?
C2B C1A C6B C5B -0.9(13) . . . . ?
C2B C3B C4A C4A -178.0(8) . . . 2_686 ?
C2B C3B C4A C5B 2.2(15) . . . . ?
C3A C4A C5A C6A -1.2(17) . . . . ?
C3B C4A C5B C6B -1.5(14) . . . . ?
C4A C4A C5A C6A 179.5(10) 2_686 . . . ?
C4A C4A C5B C6B 178.7(8) 2_686 . . . ?
C4A C5A C6A C1A -0.4(19) . . . . ?
C4A C5B C6B C1A 0.8(15) . . . . ?
C6A C1A C2A C3A -1.7(15) . . . . ?
C6B C1A C2B C3B 1.6(13) . . . . ?

loop_
_twin_individual_id
_twin_individual_mass_fraction_refined
1 0.403(3)
2 0.597(3)
